data_7705822
loop_
_publ_author_name
'Haraguchi, Ryosuke'
'Yamazaki, Tatsuro'
'Torita, Koki'
'Ito, Tatsuki'
'Fukuzawa, Shin-Ichi'

_publ_section_title
;
 Planar-chiral ferrocene-based triazolylidene copper complexes: synthesis,
 characterization, and catalysis in asymmetric borylation of
 \a,\b-unsaturated ester.
;
_journal_issue 48
_journal_name_full 'Dalton transactions (Cambridge, England : 2003)'
_journal_page_first 17578
_journal_page_last 17583
_journal_paper_doi 10.1039/d0dt03213a
_journal_volume 49
_journal_year 2020
_chemical_absolute_configuration 'CHOOSE rm ad rmad syn or unk'
_chemical_formula_moiety 'C25 H29 Cl Cu Fe N3'
_chemical_formula_sum 'C25 H29 Cl Cu Fe N3'
_chemical_formula_weight 526.37
_space_group_crystal_system monoclinic
_space_group_IT_number 4
_space_group_name_Hall 'P 2yb'
_space_group_name_H-M_alt 'P 1 21 1'
_atom_sites_solution_hydrogens geom
_atom_sites_solution_primary direct
_atom_sites_solution_secondary difmap
_audit_block_doi 10.5517/ccdc.csd.cc25dvfw
_audit_update_record
;
2020-06-06 deposited with the CCDC.	2020-11-17 downloaded from the CCDC.
;
_cell_angle_alpha 90.0000
_cell_angle_beta 107.249(5)
_cell_angle_gamma 90.0000
_cell_formula_units_Z 2
_cell_length_a 8.244(4)
_cell_length_b 15.110(6)
_cell_length_c 9.885(4)
_cell_measurement_reflns_used 4934
_cell_measurement_temperature 93
_cell_measurement_theta_max 30.99
_cell_measurement_theta_min 2.54
_cell_volume 1176.0(9)
_computing_cell_refinement CrystalClear
_computing_data_collection 'CrystalClear (Rigaku Inc., 2008)'
_computing_data_reduction CrystalClear
_computing_molecular_graphics 'CrystalStructure 4.3'
_computing_publication_material 'CrystalStructure 4.3 (Rigaku, 2018)'
_computing_structure_refinement 'SHELXL Version 2016/6 (Sheldrick, 2008)'
_computing_structure_solution 'DIRDIF99-PATTY (Gould, et al., 1999)'
_diffrn_ambient_temperature 93
_diffrn_detector_area_resol_mean 7.111
_diffrn_measured_fraction_theta_full 0.996
_diffrn_measured_fraction_theta_max 0.992
_diffrn_measurement_device_type 'Rigaku Saturn724'
_diffrn_measurement_method \w
_diffrn_radiation_type 'Mo K\a'
_diffrn_radiation_wavelength 0.71075
_diffrn_reflns_av_R_equivalents 0.0553
_diffrn_reflns_av_unetI/netI 0.1086
_diffrn_reflns_Laue_measured_fraction_full 0.996
_diffrn_reflns_Laue_measured_fraction_max 0.992
_diffrn_reflns_limit_h_max 10
_diffrn_reflns_limit_h_min -10
_diffrn_reflns_limit_k_max 19
_diffrn_reflns_limit_k_min -19
_diffrn_reflns_limit_l_max 9
_diffrn_reflns_limit_l_min -12
_diffrn_reflns_number 9551
_diffrn_reflns_point_group_measured_fraction_full 0.995
_diffrn_reflns_point_group_measured_fraction_max 0.989
_diffrn_reflns_theta_full 25.242
_diffrn_reflns_theta_max 27.500
_diffrn_reflns_theta_min 3.140
_diffrn_standards_number 0
_exptl_absorpt_coefficient_mu 1.651
_exptl_absorpt_correction_T_max 0.873
_exptl_absorpt_correction_T_min 0.712
_exptl_absorpt_correction_type multi-scan
_exptl_absorpt_process_details 'REQAB (Rigaku, 1998)'
_exptl_crystal_colour orange
_exptl_crystal_density_diffrn 1.486
_exptl_crystal_density_method 'not measured'
_exptl_crystal_description prism
_exptl_crystal_F_000 544.00
_exptl_crystal_size_max 0.396
_exptl_crystal_size_mid 0.232
_exptl_crystal_size_min 0.082
_refine_diff_density_max 0.38
_refine_diff_density_min -0.81
_refine_ls_abs_structure_details
;
 Flack x determined using 1684 quotients [(I+)-(I-)]/[(I+)+(I-)]
 (Parsons, Flack and Wagner, Acta Cryst. B69 (2013) 249-259).
;
_refine_ls_abs_structure_Flack -0.019(15)
_refine_ls_extinction_method none
_refine_ls_goodness_of_fit_ref 1.000
_refine_ls_hydrogen_treatment constr
_refine_ls_number_parameters 286
_refine_ls_number_reflns 5343
_refine_ls_number_restraints 1
_refine_ls_R_factor_all 0.0472
_refine_ls_R_factor_gt 0.0420
_refine_ls_shift/su_max 0.000
_refine_ls_structure_factor_coef Fsqd
_refine_ls_weighting_details 'w = 1/[\s^2^(Fo^2^)+1.3800P] where P=(Fo^2^+2Fc^2^)/3'
_refine_ls_weighting_scheme calc
_refine_ls_wR_factor_gt 0.0982
_refine_ls_wR_factor_ref 0.0991
_reflns_Friedel_coverage 0.922
_reflns_Friedel_fraction_full 0.994
_reflns_Friedel_fraction_max 0.986
_reflns_number_gt 4225
_reflns_number_total 5343
_reflns_threshold_expression F^2^>2.0\s(F^2^)
_cod_data_source_file d0dt03213a2.cif
_cod_data_source_block T(Mes-FcN)CuCl
_cod_depositor_comments 'Adding full bibliography for 7705822--7705823.cif.'
_cod_original_cell_volume 1176.1(8)
_cod_database_code 7705822

loop_
_space_group_symop_id
_space_group_symop_operation_xyz
1 +X,+Y,+Z
2 -X,1/2+Y,-Z

loop_
_atom_site_label
_atom_site_type_symbol
_atom_site_fract_x
_atom_site_fract_y
_atom_site_fract_z
_atom_site_U_iso_or_equiv
_atom_site_adp_type
_atom_site_occupancy
_atom_site_site_symmetry_order
_atom_site_calc_flag
_atom_site_refinement_flags_posn
_atom_site_refinement_flags_adp
_atom_site_refinement_flags_occupancy
_atom_site_disorder_assembly
_atom_site_disorder_group
Cu1 Cu 0.14600(10) 0.50707(5) 0.07811(8) 0.0148(2) Uani 1 1 d . . . . .
Fe1 Fe -0.21730(11) 0.67931(6) -0.04158(9) 0.0117(2) Uani 1 1 d . . . . .
Cl1 Cl 0.1804(2) 0.45605(12) -0.10985(19) 0.0205(4) Uani 1 1 d . . . . .
N1 N -0.0154(6) 0.6047(3) 0.2586(5) 0.0082(11) Uani 1 1 d . . . . .
N2 N -0.0002(6) 0.6303(4) 0.3947(5) 0.0104(11) Uani 1 1 d . . . . .
N3 N 0.1424(6) 0.5918(4) 0.4677(5) 0.0092(11) Uani 1 1 d . . . . .
C1 C 0.1152(8) 0.5509(4) 0.2463(7) 0.0099(13) Uani 1 1 d . . . . .
C2 C 0.2156(8) 0.5425(4) 0.3863(6) 0.0098(13) Uani 1 1 d . . . . .
C3 C 0.3657(8) 0.4861(4) 0.4491(6) 0.0112(14) Uani 1 1 d . . . . .
C4 C 0.5284(8) 0.5131(5) 0.4515(6) 0.0124(13) Uani 1 1 d . . . . .
C5 C 0.6653(8) 0.4579(4) 0.5148(7) 0.0129(14) Uani 1 1 d . . . . .
H5 H 0.776460 0.476578 0.518268 0.015 Uiso 1 1 calc R U . . .
C6 C 0.6451(9) 0.3767(4) 0.5729(7) 0.0148(15) Uani 1 1 d . . . . .
C7 C 0.4826(9) 0.3511(5) 0.5691(7) 0.0139(15) Uani 1 1 d . . . . .
H7 H 0.467303 0.295871 0.609659 0.017 Uiso 1 1 calc R U . . .
C8 C 0.3405(8) 0.4035(4) 0.5080(7) 0.0114(14) Uani 1 1 d . . . . .
C9 C 0.5558(9) 0.5995(4) 0.3833(7) 0.0170(15) Uani 1 1 d . . . . .
H9A H 0.676613 0.615071 0.415620 0.020 Uiso 1 1 calc R U . . .
H9B H 0.489349 0.646416 0.410128 0.020 Uiso 1 1 calc R U . . .
H9C H 0.519320 0.592738 0.280037 0.020 Uiso 1 1 calc R U . . .
C10 C 0.7970(9) 0.3191(5) 0.6439(8) 0.0213(17) Uani 1 1 d . . . . .
H10A H 0.879034 0.353381 0.717173 0.026 Uiso 1 1 calc R U . . .
H10B H 0.850534 0.298906 0.573158 0.026 Uiso 1 1 calc R U . . .
H10C H 0.759508 0.267719 0.687321 0.026 Uiso 1 1 calc R U . . .
C11 C 0.1665(8) 0.3723(5) 0.5042(7) 0.0173(15) Uani 1 1 d . . . . .
H11A H 0.126773 0.405910 0.572980 0.021 Uiso 1 1 calc R U . . .
H11B H 0.170782 0.309184 0.528011 0.021 Uiso 1 1 calc R U . . .
H11C H 0.088145 0.381320 0.408994 0.021 Uiso 1 1 calc R U . . .
C12 C -0.1679(8) 0.6311(4) 0.1567(6) 0.0091(13) Uani 1 1 d . . . . .
C13 C -0.2405(9) 0.7179(5) 0.1506(7) 0.0128(14) Uani 1 1 d . . . . .
H13 H -0.190102 0.768252 0.204291 0.015 Uiso 1 1 calc R U . . .
C14 C -0.4039(9) 0.7134(5) 0.0476(7) 0.0154(15) Uani 1 1 d . . . . .
H14 H -0.482405 0.760875 0.020233 0.019 Uiso 1 1 calc R U . . .
C15 C -0.4291(9) 0.6240(5) -0.0080(7) 0.0155(15) Uani 1 1 d . . . . .
H15 H -0.527108 0.603647 -0.078871 0.019 Uiso 1 1 calc R U . . .
C16 C -0.2848(8) 0.5713(4) 0.0598(7) 0.0096(13) Uani 1 1 d . . . . .
C17 C -0.2618(8) 0.4735(4) 0.0448(7) 0.0128(14) Uani 1 1 d . . . . .
H17 H -0.138377 0.462729 0.058143 0.015 Uiso 1 1 calc R U . . .
C18 C -0.3599(10) 0.4394(5) -0.1023(7) 0.0244(18) Uani 1 1 d . . . . .
H18A H -0.332979 0.376782 -0.110238 0.029 Uiso 1 1 calc R U . . .
H18B H -0.327593 0.473568 -0.174501 0.029 Uiso 1 1 calc R U . . .
H18C H -0.482117 0.445883 -0.116436 0.029 Uiso 1 1 calc R U . . .
C19 C -0.3097(10) 0.4232(5) 0.1601(7) 0.0217(16) Uani 1 1 d . . . . .
H19A H -0.291375 0.359741 0.150223 0.026 Uiso 1 1 calc R U . . .
H19B H -0.429588 0.433838 0.151560 0.026 Uiso 1 1 calc R U . . .
H19C H -0.239064 0.443471 0.253116 0.026 Uiso 1 1 calc R U . . .
C20 C 0.2056(9) 0.6090(5) 0.6205(6) 0.0166(15) Uani 1 1 d . . . . .
H20A H 0.137822 0.656078 0.645514 0.020 Uiso 1 1 calc R U . . .
H20B H 0.324740 0.627511 0.645511 0.020 Uiso 1 1 calc R U . . .
H20C H 0.196324 0.554983 0.672544 0.020 Uiso 1 1 calc R U . . .
C21 C 0.0038(9) 0.6895(5) -0.0984(7) 0.0184(15) Uani 1 1 d . . . . .
H21 H 0.114286 0.671322 -0.044260 0.022 Uiso 1 1 calc R U . . .
C22 C -0.0685(10) 0.7748(5) -0.0937(7) 0.0208(16) Uani 1 1 d . . . . .
H22 H -0.015686 0.822831 -0.034945 0.025 Uiso 1 1 calc R U . . .
C23 C -0.2329(10) 0.7751(5) -0.1921(7) 0.0238(17) Uani 1 1 d . . . . .
H23 H -0.309123 0.823851 -0.212017 0.029 Uiso 1 1 calc R U . . .
C24 C -0.2648(10) 0.6891(6) -0.2567(7) 0.0255(17) Uani 1 1 d . . . . .
H24 H -0.366183 0.671165 -0.326067 0.031 Uiso 1 1 calc R U . . .
C25 C -0.1190(9) 0.6356(5) -0.1991(7) 0.0209(16) Uani 1 1 d . . . . .
H25 H -0.104932 0.575620 -0.222411 0.025 Uiso 1 1 calc R U . . .

loop_
_atom_site_aniso_label
_atom_site_aniso_U_11
_atom_site_aniso_U_22
_atom_site_aniso_U_33
_atom_site_aniso_U_23
_atom_site_aniso_U_13
_atom_site_aniso_U_12
Cu1 0.0163(4) 0.0167(4) 0.0123(4) -0.0015(4) 0.0054(3) 0.0017(4)
Fe1 0.0134(4) 0.0140(5) 0.0084(4) 0.0022(4) 0.0043(4) 0.0028(4)
Cl1 0.0278(10) 0.0189(9) 0.0179(9) -0.0017(7) 0.0117(8) 0.0009(8)
N1 0.009(3) 0.009(3) 0.006(3) -0.004(2) 0.002(2) 0.000(2)
N2 0.009(3) 0.016(3) 0.006(3) 0.001(2) 0.002(2) 0.001(2)
N3 0.008(3) 0.014(3) 0.005(3) 0.000(2) 0.001(2) 0.000(2)
C1 0.010(3) 0.010(3) 0.012(3) -0.001(3) 0.006(3) 0.000(3)
C2 0.008(3) 0.014(3) 0.008(3) -0.001(3) 0.003(3) 0.001(3)
C3 0.014(3) 0.012(3) 0.008(3) 0.000(2) 0.004(3) 0.003(3)
C4 0.013(3) 0.015(3) 0.011(3) -0.003(3) 0.006(2) -0.001(3)
C5 0.009(3) 0.017(4) 0.011(3) -0.003(3) 0.002(3) 0.001(3)
C6 0.012(3) 0.016(3) 0.016(3) -0.004(3) 0.002(3) 0.002(3)
C7 0.015(4) 0.013(3) 0.013(4) 0.000(3) 0.004(3) -0.001(3)
C8 0.013(3) 0.012(3) 0.012(3) -0.001(3) 0.008(3) 0.000(3)
C9 0.016(3) 0.015(4) 0.023(4) 0.002(3) 0.011(3) 0.000(3)
C10 0.018(4) 0.018(4) 0.029(4) 0.005(3) 0.009(3) 0.005(3)
C11 0.014(4) 0.016(3) 0.023(4) 0.002(3) 0.007(3) -0.001(3)
C12 0.011(3) 0.015(3) 0.003(3) 0.004(3) 0.004(2) 0.005(3)
C13 0.015(4) 0.014(3) 0.011(3) -0.002(3) 0.006(3) 0.000(3)
C14 0.012(3) 0.020(4) 0.014(3) 0.003(3) 0.004(3) 0.007(3)
C15 0.011(3) 0.021(4) 0.014(3) 0.002(3) 0.004(3) 0.000(3)
C16 0.006(3) 0.014(3) 0.010(3) -0.001(3) 0.004(3) 0.000(3)
C17 0.011(3) 0.012(3) 0.015(3) -0.005(3) 0.004(3) -0.004(3)
C18 0.032(4) 0.029(4) 0.015(4) -0.009(3) 0.012(3) -0.011(4)
C19 0.032(4) 0.015(4) 0.019(4) 0.000(3) 0.009(3) -0.004(3)
C20 0.016(3) 0.029(4) 0.004(3) -0.005(3) 0.002(3) 0.000(3)
C21 0.018(3) 0.022(4) 0.019(3) 0.002(3) 0.011(3) -0.001(3)
C22 0.033(4) 0.016(4) 0.020(4) 0.005(3) 0.017(3) -0.001(3)
C23 0.035(5) 0.023(4) 0.021(4) 0.012(3) 0.020(4) 0.010(4)
C24 0.029(4) 0.040(5) 0.006(3) 0.006(3) 0.003(3) 0.006(4)
C25 0.032(4) 0.022(4) 0.013(3) -0.005(3) 0.015(3) -0.003(4)

loop_
_atom_type_symbol
_atom_type_description
_atom_type_scat_dispersion_real
_atom_type_scat_dispersion_imag
_atom_type_scat_source
C C 0.0033 0.0016
;
International Tables for Crystallography
(Vol. C, Tables 4.2.6.8 and 6.1.1.4)
;
H H 0.0000 0.0000
;
International Tables for Crystallography
(Vol. C, Table 6.1.1.4)
;
Cl Cl 0.1484 0.1585
;
International Tables for Crystallography
(Vol. C, Tables 4.2.6.8 and 6.1.1.4)
;
Cu Cu 0.3201 1.2651
;
International Tables for Crystallography
(Vol. C, Tables 4.2.6.8 and 6.1.1.4)
;
Fe Fe 0.3463 0.8444
;
International Tables for Crystallography
(Vol. C, Tables 4.2.6.8 and 6.1.1.4)
;
N N 0.0061 0.0033
;
International Tables for Crystallography
(Vol. C, Tables 4.2.6.8 and 6.1.1.4)
;

loop_
_geom_angle_atom_site_label_1
_geom_angle_atom_site_label_2
_geom_angle_atom_site_label_3
_geom_angle
_geom_angle_site_symmetry_1
_geom_angle_site_symmetry_3
_geom_angle_publ_flag
C1 Cu1 Cl1 179.2(2) . . ?
C12 Fe1 C13 41.3(2) . . ?
C12 Fe1 C15 68.4(3) . . ?
C13 Fe1 C15 69.4(3) . . ?
C12 Fe1 C24 162.9(3) . . ?
C13 Fe1 C24 154.0(3) . . ?
C15 Fe1 C24 106.7(3) . . ?
C12 Fe1 C23 155.6(3) . . ?
C13 Fe1 C23 117.9(3) . . ?
C15 Fe1 C23 122.1(3) . . ?
C24 Fe1 C23 41.0(3) . . ?
C12 Fe1 C14 68.5(3) . . ?
C13 Fe1 C14 40.8(3) . . ?
C15 Fe1 C14 41.4(3) . . ?
C24 Fe1 C14 119.4(3) . . ?
C23 Fe1 C14 103.9(3) . . ?
C12 Fe1 C22 122.2(3) . . ?
C13 Fe1 C22 105.0(3) . . ?
C15 Fe1 C22 158.0(3) . . ?
C24 Fe1 C22 68.5(3) . . ?
C23 Fe1 C22 40.3(3) . . ?
C14 Fe1 C22 120.7(3) . . ?
C12 Fe1 C25 127.3(3) . . ?
C13 Fe1 C25 162.8(3) . . ?
C15 Fe1 C25 122.4(3) . . ?
C24 Fe1 C25 40.4(3) . . ?
C23 Fe1 C25 68.5(3) . . ?
C14 Fe1 C25 156.3(3) . . ?
C22 Fe1 C25 68.9(3) . . ?
C12 Fe1 C21 110.6(3) . . ?
C13 Fe1 C21 124.3(3) . . ?
C15 Fe1 C21 159.6(3) . . ?
C24 Fe1 C21 68.0(3) . . ?
C23 Fe1 C21 67.7(3) . . ?
C14 Fe1 C21 158.7(3) . . ?
C22 Fe1 C21 40.5(3) . . ?
C25 Fe1 C21 40.9(3) . . ?
C12 Fe1 C16 41.6(2) . . ?
C13 Fe1 C16 70.4(3) . . ?
C15 Fe1 C16 40.3(2) . . ?
C24 Fe1 C16 124.2(3) . . ?
C23 Fe1 C16 159.5(3) . . ?
C14 Fe1 C16 69.4(3) . . ?
C22 Fe1 C16 159.7(3) . . ?
C25 Fe1 C16 109.5(3) . . ?
C21 Fe1 C16 125.1(3) . . ?
N2 N1 C1 113.9(5) . . ?
N2 N1 C12 115.0(5) . . ?
C1 N1 C12 130.8(5) . . ?
N3 N2 N1 102.7(5) . . ?
N2 N3 C2 113.4(5) . . ?
N2 N3 C20 118.2(5) . . ?
C2 N3 C20 128.4(5) . . ?
N1 C1 C2 102.4(5) . . ?
N1 C1 Cu1 126.8(5) . . ?
C2 C1 Cu1 130.7(5) . . ?
N3 C2 C1 107.5(5) . . ?
N3 C2 C3 122.0(5) . . ?
C1 C2 C3 130.3(6) . . ?
C4 C3 C8 120.5(6) . . ?
C4 C3 C2 121.2(6) . . ?
C8 C3 C2 118.2(6) . . ?
C5 C4 C3 118.6(7) . . ?
C5 C4 C9 120.5(6) . . ?
C3 C4 C9 120.9(6) . . ?
C6 C5 C4 122.4(6) . . ?
C6 C5 H5 118.8 . . ?
C4 C5 H5 118.8 . . ?
C7 C6 C5 118.1(6) . . ?
C7 C6 C10 120.8(6) . . ?
C5 C6 C10 121.1(6) . . ?
C6 C7 C8 122.3(7) . . ?
C6 C7 H7 118.8 . . ?
C8 C7 H7 118.8 . . ?
C7 C8 C3 118.1(6) . . ?
C7 C8 C11 120.5(6) . . ?
C3 C8 C11 121.4(6) . . ?
C4 C9 H9A 109.5 . . ?
C4 C9 H9B 109.5 . . ?
H9A C9 H9B 109.5 . . ?
C4 C9 H9C 109.5 . . ?
H9A C9 H9C 109.5 . . ?
H9B C9 H9C 109.5 . . ?
C6 C10 H10A 109.5 . . ?
C6 C10 H10B 109.5 . . ?
H10A C10 H10B 109.5 . . ?
C6 C10 H10C 109.5 . . ?
H10A C10 H10C 109.5 . . ?
H10B C10 H10C 109.5 . . ?
C8 C11 H11A 109.5 . . ?
C8 C11 H11B 109.5 . . ?
H11A C11 H11B 109.5 . . ?
C8 C11 H11C 109.5 . . ?
H11A C11 H11C 109.5 . . ?
H11B C11 H11C 109.5 . . ?
N1 C12 C13 124.0(6) . . ?
N1 C12 C16 124.7(6) . . ?
C13 C12 C16 110.7(5) . . ?
N1 C12 Fe1 132.4(4) . . ?
C13 C12 Fe1 70.6(4) . . ?
C16 C12 Fe1 71.4(3) . . ?
C14 C13 C12 106.3(6) . . ?
C14 C13 Fe1 69.7(4) . . ?
C12 C13 Fe1 68.1(4) . . ?
C14 C13 H13 126.9 . . ?
C12 C13 H13 126.9 . . ?
Fe1 C13 H13 126.9 . . ?
C13 C14 C15 108.2(6) . . ?
C13 C14 Fe1 69.5(4) . . ?
C15 C14 Fe1 69.2(4) . . ?
C13 C14 H14 125.9 . . ?
C15 C14 H14 125.9 . . ?
Fe1 C14 H14 127.0 . . ?
C16 C15 C14 109.7(6) . . ?
C16 C15 Fe1 70.8(4) . . ?
C14 C15 Fe1 69.4(4) . . ?
C16 C15 H15 125.2 . . ?
C14 C15 H15 125.2 . . ?
Fe1 C15 H15 126.3 . . ?
C15 C16 C12 105.2(6) . . ?
C15 C16 C17 128.0(6) . . ?
C12 C16 C17 126.7(6) . . ?
C15 C16 Fe1 68.9(4) . . ?
C12 C16 Fe1 67.0(4) . . ?
C17 C16 Fe1 131.7(5) . . ?
C16 C17 C19 110.5(6) . . ?
C16 C17 C18 112.3(6) . . ?
C19 C17 C18 111.3(5) . . ?
C16 C17 H17 107.5 . . ?
C19 C17 H17 107.5 . . ?
C18 C17 H17 107.5 . . ?
C17 C18 H18A 109.5 . . ?
C17 C18 H18B 109.5 . . ?
H18A C18 H18B 109.5 . . ?
C17 C18 H18C 109.5 . . ?
H18A C18 H18C 109.5 . . ?
H18B C18 H18C 109.5 . . ?
C17 C19 H19A 109.5 . . ?
C17 C19 H19B 109.5 . . ?
H19A C19 H19B 109.5 . . ?
C17 C19 H19C 109.5 . . ?
H19A C19 H19C 109.5 . . ?
H19B C19 H19C 109.5 . . ?
N3 C20 H20A 109.5 . . ?
N3 C20 H20B 109.5 . . ?
H20A C20 H20B 109.5 . . ?
N3 C20 H20C 109.5 . . ?
H20A C20 H20C 109.5 . . ?
H20B C20 H20C 109.5 . . ?
C22 C21 C25 108.6(6) . . ?
C22 C21 Fe1 69.4(4) . . ?
C25 C21 Fe1 69.5(4) . . ?
C22 C21 H21 125.7 . . ?
C25 C21 H21 125.7 . . ?
Fe1 C21 H21 127.0 . . ?
C23 C22 C21 107.7(7) . . ?
C23 C22 Fe1 69.7(4) . . ?
C21 C22 Fe1 70.1(4) . . ?
C23 C22 H22 126.1 . . ?
C21 C22 H22 126.1 . . ?
Fe1 C22 H22 125.6 . . ?
C22 C23 C24 108.3(7) . . ?
C22 C23 Fe1 70.0(4) . . ?
C24 C23 Fe1 69.4(4) . . ?
C22 C23 H23 125.8 . . ?
C24 C23 H23 125.8 . . ?
Fe1 C23 H23 126.3 . . ?
C25 C24 C23 108.4(6) . . ?
C25 C24 Fe1 70.4(4) . . ?
C23 C24 Fe1 69.6(4) . . ?
C25 C24 H24 125.8 . . ?
C23 C24 H24 125.8 . . ?
Fe1 C24 H24 125.8 . . ?
C24 C25 C21 106.9(7) . . ?
C24 C25 Fe1 69.2(4) . . ?
C21 C25 Fe1 69.6(4) . . ?
C24 C25 H25 126.5 . . ?
C21 C25 H25 126.5 . . ?
Fe1 C25 H25 126.3 . . ?

loop_
_geom_bond_atom_site_label_1
_geom_bond_atom_site_label_2
_geom_bond_distance
_geom_bond_site_symmetry_2
_geom_bond_publ_flag
Cu1 C1 1.875(6) . ?
Cu1 Cl1 2.107(2) . ?
Fe1 C12 2.016(6) . ?
Fe1 C13 2.050(7) . ?
Fe1 C15 2.050(7) . ?
Fe1 C24 2.050(6) . ?
Fe1 C23 2.052(7) . ?
Fe1 C14 2.053(7) . ?
Fe1 C22 2.056(7) . ?
Fe1 C25 2.066(7) . ?
Fe1 C21 2.066(7) . ?
Fe1 C16 2.075(7) . ?
N1 N2 1.369(6) . ?
N1 C1 1.383(8) . ?
N1 C12 1.415(8) . ?
N2 N3 1.318(7) . ?
N3 C2 1.362(8) . ?
N3 C20 1.468(7) . ?
C1 C2 1.392(9) . ?
C2 C3 1.480(8) . ?
C3 C4 1.395(9) . ?
C3 C8 1.418(9) . ?
C4 C5 1.394(9) . ?
C4 C9 1.516(9) . ?
C5 C6 1.385(9) . ?
C5 H5 0.9500 . ?
C6 C7 1.384(9) . ?
C6 C10 1.516(9) . ?
C7 C8 1.394(9) . ?
C7 H7 0.9500 . ?
C8 C11 1.500(9) . ?
C9 H9A 0.9800 . ?
C9 H9B 0.9800 . ?
C9 H9C 0.9800 . ?
C10 H10A 0.9800 . ?
C10 H10B 0.9800 . ?
C10 H10C 0.9800 . ?
C11 H11A 0.9800 . ?
C11 H11B 0.9800 . ?
C11 H11C 0.9800 . ?
C12 C13 1.436(9) . ?
C12 C16 1.454(9) . ?
C13 C14 1.429(9) . ?
C13 H13 0.9500 . ?
C14 C15 1.451(9) . ?
C14 H14 0.9500 . ?
C15 C16 1.423(9) . ?
C15 H15 0.9500 . ?
C16 C17 1.503(9) . ?
C17 C19 1.517(9) . ?
C17 C18 1.529(9) . ?
C17 H17 1.0000 . ?
C18 H18A 0.9800 . ?
C18 H18B 0.9800 . ?
C18 H18C 0.9800 . ?
C19 H19A 0.9800 . ?
C19 H19B 0.9800 . ?
C19 H19C 0.9800 . ?
C20 H20A 0.9800 . ?
C20 H20B 0.9800 . ?
C20 H20C 0.9800 . ?
C21 C22 1.426(10) . ?
C21 C25 1.444(10) . ?
C21 H21 0.9500 . ?
C22 C23 1.415(10) . ?
C22 H22 0.9500 . ?
C23 C24 1.438(11) . ?
C23 H23 0.9500 . ?
C24 C25 1.421(10) . ?
C24 H24 0.9500 . ?
C25 H25 0.9500 . ?

loop_
_geom_torsion_atom_site_label_1
_geom_torsion_atom_site_label_2
_geom_torsion_atom_site_label_3
_geom_torsion_atom_site_label_4
_geom_torsion
_geom_torsion_site_symmetry_1
_geom_torsion_site_symmetry_2
_geom_torsion_site_symmetry_3
_geom_torsion_site_symmetry_4
_geom_torsion_publ_flag
C1 N1 N2 N3 0.1(7) . . . . ?
C12 N1 N2 N3 174.9(5) . . . . ?
N1 N2 N3 C2 -1.2(7) . . . . ?
N1 N2 N3 C20 176.5(5) . . . . ?
N2 N1 C1 C2 0.9(7) . . . . ?
C12 N1 C1 C2 -172.9(6) . . . . ?
N2 N1 C1 Cu1 -176.7(4) . . . . ?
C12 N1 C1 Cu1 9.5(10) . . . . ?
N2 N3 C2 C1 1.8(7) . . . . ?
C20 N3 C2 C1 -175.6(6) . . . . ?
N2 N3 C2 C3 -173.2(6) . . . . ?
C20 N3 C2 C3 9.4(10) . . . . ?
N1 C1 C2 N3 -1.5(7) . . . . ?
Cu1 C1 C2 N3 175.9(5) . . . . ?
N1 C1 C2 C3 172.9(6) . . . . ?
Cu1 C1 C2 C3 -9.7(11) . . . . ?
N3 C2 C3 C4 -101.7(8) . . . . ?
C1 C2 C3 C4 84.6(9) . . . . ?
N3 C2 C3 C8 78.0(8) . . . . ?
C1 C2 C3 C8 -95.7(8) . . . . ?
C8 C3 C4 C5 -1.0(9) . . . . ?
C2 C3 C4 C5 178.7(6) . . . . ?
C8 C3 C4 C9 177.4(6) . . . . ?
C2 C3 C4 C9 -3.0(9) . . . . ?
C3 C4 C5 C6 1.2(10) . . . . ?
C9 C4 C5 C6 -177.2(6) . . . . ?
C4 C5 C6 C7 -1.1(10) . . . . ?
C4 C5 C6 C10 -178.6(6) . . . . ?
C5 C6 C7 C8 0.8(10) . . . . ?
C10 C6 C7 C8 178.3(6) . . . . ?
C6 C7 C8 C3 -0.6(10) . . . . ?
C6 C7 C8 C11 178.9(6) . . . . ?
C4 C3 C8 C7 0.7(9) . . . . ?
C2 C3 C8 C7 -179.0(6) . . . . ?
C4 C3 C8 C11 -178.8(6) . . . . ?
C2 C3 C8 C11 1.5(9) . . . . ?
N2 N1 C12 C13 44.4(8) . . . . ?
C1 N1 C12 C13 -141.9(7) . . . . ?
N2 N1 C12 C16 -125.4(6) . . . . ?
C1 N1 C12 C16 48.3(10) . . . . ?
N2 N1 C12 Fe1 138.5(5) . . . . ?
C1 N1 C12 Fe1 -47.8(10) . . . . ?
N1 C12 C13 C14 -171.8(6) . . . . ?
C16 C12 C13 C14 -0.8(7) . . . . ?
Fe1 C12 C13 C14 59.6(4) . . . . ?
N1 C12 C13 Fe1 128.6(6) . . . . ?
C16 C12 C13 Fe1 -60.3(4) . . . . ?
C12 C13 C14 C15 0.0(7) . . . . ?
Fe1 C13 C14 C15 58.5(5) . . . . ?
C12 C13 C14 Fe1 -58.5(4) . . . . ?
C13 C14 C15 C16 0.8(8) . . . . ?
Fe1 C14 C15 C16 59.5(5) . . . . ?
C13 C14 C15 Fe1 -58.7(5) . . . . ?
C14 C15 C16 C12 -1.2(7) . . . . ?
Fe1 C15 C16 C12 57.4(4) . . . . ?
C14 C15 C16 C17 174.2(6) . . . . ?
Fe1 C15 C16 C17 -127.1(7) . . . . ?
C14 C15 C16 Fe1 -58.6(5) . . . . ?
N1 C12 C16 C15 172.2(6) . . . . ?
C13 C12 C16 C15 1.2(7) . . . . ?
Fe1 C12 C16 C15 -58.6(4) . . . . ?
N1 C12 C16 C17 -3.3(10) . . . . ?
C13 C12 C16 C17 -174.3(6) . . . . ?
Fe1 C12 C16 C17 125.9(7) . . . . ?
N1 C12 C16 Fe1 -129.2(6) . . . . ?
C13 C12 C16 Fe1 59.9(5) . . . . ?
C15 C16 C17 C19 -93.9(8) . . . . ?
C12 C16 C17 C19 80.5(8) . . . . ?
Fe1 C16 C17 C19 171.2(5) . . . . ?
C15 C16 C17 C18 31.0(9) . . . . ?
C12 C16 C17 C18 -154.6(6) . . . . ?
Fe1 C16 C17 C18 -63.9(8) . . . . ?
C25 C21 C22 C23 -1.2(8) . . . . ?
Fe1 C21 C22 C23 -59.8(5) . . . . ?
C25 C21 C22 Fe1 58.6(5) . . . . ?
C21 C22 C23 C24 1.1(8) . . . . ?
Fe1 C22 C23 C24 -59.0(5) . . . . ?
C21 C22 C23 Fe1 60.1(5) . . . . ?
C22 C23 C24 C25 -0.6(8) . . . . ?
Fe1 C23 C24 C25 -59.9(5) . . . . ?
C22 C23 C24 Fe1 59.4(5) . . . . ?
C23 C24 C25 C21 -0.2(8) . . . . ?
Fe1 C24 C25 C21 -59.6(5) . . . . ?
C23 C24 C25 Fe1 59.4(5) . . . . ?
C22 C21 C25 C24 0.8(8) . . . . ?
Fe1 C21 C25 C24 59.4(5) . . . . ?
C22 C21 C25 Fe1 -58.5(5) . . . . ?
